data_7704945
loop_
_publ_author_name
'Vaz, Raphael C. A.'
'Esteves, Isabela O.'
'Oliveira, Willian X. C.'
'Honorato, Jo\~ao'
'Martins, Felipe T.'
'Marques, Lippy F.'
'Dos Santos, Guilherme L.'
'Freire, Ricardo O.'
'Jesus, Larissa T.'
'Pedroso, Emerson F.'
'Nunes, Wallace C.'
'Julve, Miguel'
'Pereira, Cynthia L. M.'

_publ_section_title
;
 Mononuclear lanthanide(III)-oxamate complexes as new photoluminescent
 field-induced single-molecule magnets: solid-state photophysical and
 magnetic properties.
;
_journal_issue 45
_journal_name_full 'Dalton transactions (Cambridge, England : 2003)'
_journal_page_first 16106
_journal_page_last 16124
_journal_paper_doi 10.1039/d0dt02497j
_journal_volume 49
_journal_year 2020
_chemical_formula_sum 'C50 H68 Cl4 Dy N5 O16 S'
_chemical_formula_weight 1331.45
_space_group_crystal_system monoclinic
_space_group_IT_number 14
_space_group_name_Hall '-P 2yn'
_space_group_name_H-M_alt 'P 1 21/n 1'
_atom_sites_solution_hydrogens mixed
_audit_creation_method SHELXL-2018/3
_audit_update_record
;
2020-05-07 deposited with the CCDC.	2020-07-27 downloaded from the CCDC.
;
_cell_angle_alpha 90
_cell_angle_beta 90.377(3)
_cell_angle_gamma 90
_cell_formula_units_Z 4
_cell_length_a 14.0648(4)
_cell_length_b 26.3669(8)
_cell_length_c 16.2078(4)
_cell_measurement_reflns_used 28184
_cell_measurement_temperature 293(2)
_cell_measurement_theta_max 26.3190
_cell_measurement_theta_min 2.4490
_cell_volume 6010.5(3)
_computing_cell_refinement 'CrysAlisPro 1.171.38.43f (Rigaku OD, 2015)'
_computing_data_collection 'CrysAlisPro 1.171.38.43f (Rigaku OD, 2015)'
_computing_data_reduction 'CrysAlisPro 1.171.38.43f (Rigaku OD, 2015)'
_computing_molecular_graphics Mercury
_computing_publication_material 'Shelx - CIF Tables'
_computing_structure_refinement 'SHELXL-2018/3 (Sheldrick, 2018)'
_computing_structure_solution Superflip
_diffrn_ambient_temperature 293(2)
_diffrn_detector_area_resol_mean 10.4186
_diffrn_measured_fraction_theta_full 0.999
_diffrn_measured_fraction_theta_max 0.999
_diffrn_measurement_device_type 'Xcalibur, Atlas, Gemini ultra'
_diffrn_measurement_method '\w scans'
_diffrn_radiation_type MoK\a
_diffrn_radiation_wavelength 0.71073
_diffrn_reflns_av_R_equivalents 0.0816
_diffrn_reflns_av_unetI/netI 0.0401
_diffrn_reflns_Laue_measured_fraction_full 0.999
_diffrn_reflns_Laue_measured_fraction_max 0.999
_diffrn_reflns_limit_h_max 17
_diffrn_reflns_limit_h_min -17
_diffrn_reflns_limit_k_max 32
_diffrn_reflns_limit_k_min -32
_diffrn_reflns_limit_l_max 20
_diffrn_reflns_limit_l_min -20
_diffrn_reflns_number 145462
_diffrn_reflns_point_group_measured_fraction_full 0.999
_diffrn_reflns_point_group_measured_fraction_max 0.999
_diffrn_reflns_theta_full 25.242
_diffrn_reflns_theta_max 26.371
_diffrn_reflns_theta_min 2.457
_diffrn_source 'fine-focus sealed X-ray tube'
_exptl_absorpt_coefficient_mu 1.523
_exptl_absorpt_correction_T_max 1.00000
_exptl_absorpt_correction_T_min 0.66353
_exptl_absorpt_correction_type multi-scan
_exptl_absorpt_process_details
;
CrysAlisPro 1.171.38.43f (Rigaku Oxford Diffraction, 2015)
Empirical absorption correction using spherical harmonics,
 implemented in SCALE3 ABSPACK scaling algorithm.
;
_exptl_crystal_colour colorless
_exptl_crystal_density_diffrn 1.471
_exptl_crystal_description plate
_exptl_crystal_F_000 2724
_exptl_crystal_size_max 0.998
_exptl_crystal_size_mid 0.517
_exptl_crystal_size_min 0.374
_refine_diff_density_max 3.968
_refine_diff_density_min -1.216
_refine_diff_density_rms 0.117
_refine_ls_extinction_method none
_refine_ls_goodness_of_fit_ref 1.154
_refine_ls_hydrogen_treatment mixed
_refine_ls_matrix_type full
_refine_ls_number_parameters 702
_refine_ls_number_reflns 12292
_refine_ls_number_restraints 69
_refine_ls_restrained_S_all 1.158
_refine_ls_R_factor_all 0.0835
_refine_ls_R_factor_gt 0.0478
_refine_ls_shift/su_max 0.011
_refine_ls_shift/su_mean 0.000
_refine_ls_structure_factor_coef Fsqd
_refine_ls_weighting_details 'w=1/[\s^2^(Fo^2^)+(0.0220P)^2^+27.6946P] where P=(Fo^2^+2Fc^2^)/3'
_refine_ls_weighting_scheme calc
_refine_ls_wR_factor_gt 0.0936
_refine_ls_wR_factor_ref 0.1170
_reflns_Friedel_coverage 0.000
_reflns_number_gt 9050
_reflns_number_total 12292
_reflns_threshold_expression 'I > 2\s(I)'
_cod_data_source_file d0dt02497j2.cif
_cod_data_source_block 3_Cl
_cod_depositor_comments 'Adding full bibliography for 7704941--7704948.cif.'
_cod_original_sg_symbol_H-M 'P 21/n'
_cod_database_code 7704945
_shelx_shelxl_version_number 2018/3
_shelx_space_group_comment
;
The symmetry employed for this shelxl refinement is uniquely defined
by the following loop, which should always be used as a source of
symmetry information in preference to the above space-group names.
They are only intended as comments.
;

loop_
_space_group_symop_operation_xyz
'x, y, z'
'-x+1/2, y+1/2, -z+1/2'
'-x, -y, -z'
'x-1/2, -y-1/2, z-1/2'

loop_
_atom_site_label
_atom_site_type_symbol
_atom_site_fract_x
_atom_site_fract_y
_atom_site_fract_z
_atom_site_U_iso_or_equiv
_atom_site_adp_type
_atom_site_occupancy
_atom_site_site_symmetry_order
_atom_site_calc_flag
_atom_site_refinement_flags_posn
_atom_site_refinement_flags_adp
_atom_site_refinement_flags_occupancy
_atom_site_disorder_assembly
_atom_site_disorder_group
C1 C 0.1758(5) 0.2906(2) 1.0186(4) 0.0462(15) Uani 1 1 d . . . . .
C2 C 0.1922(4) 0.2418(2) 0.9669(3) 0.0326(12) Uani 1 1 d . . . . .
C3 C 0.2589(4) 0.1557(2) 0.9679(4) 0.0393(13) Uani 1 1 d . . . . .
C4 C 0.2045(5) 0.1354(2) 0.9042(4) 0.0500(16) Uani 1 1 d . . . . .
H4 H 0.154978 0.154293 0.881468 0.060 Uiso 1 1 calc R U . . .
C5 C 0.2234(5) 0.0877(3) 0.8744(5) 0.0615(19) Uani 1 1 d . . . . .
H5 H 0.186778 0.074100 0.831819 0.074 Uiso 1 1 calc R U . . .
C6 C 0.2969(6) 0.0603(3) 0.9081(5) 0.0618(19) Uani 1 1 d . . . . .
C7 C 0.3514(5) 0.0791(2) 0.9709(5) 0.0581(18) Uani 1 1 d . . . . .
H7 H 0.401291 0.060021 0.992501 0.070 Uiso 1 1 calc R U . . .
C8 C 0.3318(5) 0.1269(2) 1.0023(4) 0.0501(16) Uani 1 1 d . . . . .
H8 H 0.367237 0.139608 1.046324 0.060 Uiso 1 1 calc R U . . .
C9 C 0.1882(4) 0.2770(2) 0.7374(3) 0.0333(12) Uani 1 1 d . . . . .
C10 C 0.1214(4) 0.2308(2) 0.7271(3) 0.0314(12) Uani 1 1 d . . . . .
C11 C 0.1070(4) 0.1465(2) 0.6624(3) 0.0386(13) Uani 1 1 d . . . . .
C12 C 0.1544(5) 0.1115(3) 0.6132(4) 0.0559(18) Uani 1 1 d . . . . .
H12 H 0.213029 0.119886 0.590644 0.067 Uiso 1 1 calc R U . . .
C13 C 0.1150(6) 0.0647(3) 0.5977(5) 0.067(2) Uani 1 1 d . . . . .
H13 H 0.146719 0.041763 0.564183 0.081 Uiso 1 1 calc R U . . .
C14 C 0.0294(5) 0.0517(2) 0.6314(4) 0.0578(18) Uani 1 1 d . . . . .
C15 C -0.0174(5) 0.0851(3) 0.6805(5) 0.062(2) Uani 1 1 d . . . . .
H15 H -0.075435 0.076066 0.703424 0.074 Uiso 1 1 calc R U . . .
C16 C 0.0205(5) 0.1324(2) 0.6966(4) 0.0535(17) Uani 1 1 d . . . . .
H16 H -0.011898 0.154950 0.730397 0.064 Uiso 1 1 calc R U . . .
C17 C -0.1169(5) 0.2897(2) 0.7144(4) 0.0521(17) Uani 1 1 d . . . . .
C18 C -0.1461(4) 0.2455(2) 0.7718(4) 0.0372(13) Uani 1 1 d . . . . .
C19 C -0.2170(4) 0.1603(2) 0.7773(3) 0.0354(12) Uani 1 1 d . . . . .
C20 C -0.1756(5) 0.1448(2) 0.8514(4) 0.0499(16) Uani 1 1 d . . . . .
H20 H -0.132150 0.165716 0.878307 0.060 Uiso 1 1 calc R U . . .
C21 C -0.1990(5) 0.0982(3) 0.8848(4) 0.0576(18) Uani 1 1 d . . . . .
H21 H -0.171305 0.087650 0.934159 0.069 Uiso 1 1 calc R U . . .
C22 C -0.2633(5) 0.0678(3) 0.8446(4) 0.0582(18) Uani 1 1 d . . . . .
C23 C -0.3027(5) 0.0818(3) 0.7707(5) 0.0612(19) Uani 1 1 d . . . . .
H23 H -0.344775 0.060193 0.743484 0.073 Uiso 1 1 calc R U . . .
C24 C -0.2799(4) 0.1281(2) 0.7367(4) 0.0476(15) Uani 1 1 d . . . . .
H24 H -0.306596 0.137841 0.686451 0.057 Uiso 1 1 calc R U . . .
C25 C -0.1326(4) 0.2912(2) 1.0121(3) 0.0305(11) Uani 1 1 d . . . . .
C26 C -0.0760(4) 0.24070(19) 1.0196(3) 0.0299(11) Uani 1 1 d . . . . .
C27 C -0.0746(4) 0.1573(2) 1.0884(3) 0.0375(13) Uani 1 1 d . . . . .
C28 C -0.0006(5) 0.1358(2) 1.0451(4) 0.0535(17) Uani 1 1 d . . . . .
H28 H 0.031996 0.154742 1.005958 0.064 Uiso 1 1 calc R U . . .
C29 C 0.0249(5) 0.0859(3) 1.0603(5) 0.0610(19) Uani 1 1 d . . . . .
H29 H 0.074154 0.071165 1.030781 0.073 Uiso 1 1 calc R U . . .
C30 C -0.0220(5) 0.0583(2) 1.1186(4) 0.0520(16) Uani 1 1 d . . . . .
C31 C -0.0944(5) 0.0793(3) 1.1625(5) 0.062(2) Uani 1 1 d . . . . .
H31 H -0.125713 0.060314 1.202247 0.075 Uiso 1 1 calc R U . . .
C32 C -0.1211(5) 0.1290(2) 1.1478(4) 0.0529(17) Uani 1 1 d . . . . .
H32 H -0.170306 0.143457 1.177819 0.063 Uiso 1 1 calc R U . . .
C33 C 0.0736(6) 0.4815(3) 0.8617(5) 0.076(2) Uani 1 1 d . . . . .
H33A H 0.095455 0.508481 0.826921 0.114 Uiso 1 1 calc R U . A 1
H33B H 0.012638 0.490140 0.883898 0.114 Uiso 1 1 calc R U . A 1
H33C H 0.118206 0.476431 0.906090 0.114 Uiso 1 1 calc R U . A 1
C34 C -0.0359(6) 0.4422(3) 0.7434(5) 0.084(3) Uani 1 1 d . . . . .
H34A H -0.017388 0.466777 0.702927 0.126 Uiso 1 1 calc R U . B 1
H34B H -0.061381 0.412776 0.716117 0.126 Uiso 1 1 calc R U . B 1
H34C H -0.083447 0.456515 0.778647 0.126 Uiso 1 1 calc R U . B 1
N1 N 0.2418(3) 0.20451(17) 1.0025(3) 0.0383(11) Uani 1 1 d . . . . .
H1 H 0.265645 0.210454 1.050517 0.046 Uiso 1 1 calc R U . . .
N2 N 0.1510(3) 0.19412(17) 0.6776(3) 0.0378(11) Uani 1 1 d . . . . .
H2 H 0.203027 0.199819 0.651591 0.045 Uiso 1 1 calc R U . . .
N3 N -0.1951(3) 0.20697(18) 0.7389(3) 0.0406(11) Uani 1 1 d . . . . .
H3 H -0.215520 0.211006 0.689172 0.049 Uiso 1 1 calc R U . . .
N4 N -0.1082(3) 0.20685(17) 1.0742(3) 0.0340(10) Uani 1 1 d . . . . .
H4A H -0.154987 0.216541 1.104216 0.041 Uiso 1 1 calc R U . . .
N5 N -0.4685(4) 0.2754(2) 0.8790(3) 0.0590(15) Uani 1 1 d D . . . .
O1 O 0.1220(3) 0.32150(14) 0.9837(2) 0.0397(9) Uani 1 1 d . . . . .
O2 O 0.2138(5) 0.2939(2) 1.0861(3) 0.102(2) Uani 1 1 d . . . . .
O3 O 0.1587(3) 0.24000(15) 0.8973(2) 0.0386(9) Uani 1 1 d . . . . .
O4 O 0.1527(3) 0.31327(14) 0.7769(2) 0.0349(9) Uani 1 1 d . . . . .
O5 O 0.2689(3) 0.27325(17) 0.7074(3) 0.0497(11) Uani 1 1 d . . . . .
O6 O 0.0462(3) 0.22997(14) 0.7661(2) 0.0350(9) Uani 1 1 d . . . . .
O7 O -0.0630(3) 0.32083(14) 0.7478(2) 0.0447(10) Uani 1 1 d . . . . .
O8 O -0.1445(5) 0.2890(2) 0.6419(3) 0.108(3) Uani 1 1 d . . . . .
O9 O -0.1213(3) 0.24766(15) 0.8445(2) 0.0423(10) Uani 1 1 d . . . . .
O10 O -0.0946(2) 0.32270(13) 0.9647(2) 0.0310(8) Uani 1 1 d . . . . .
O11 O -0.2077(3) 0.29519(16) 1.0499(2) 0.0456(10) Uani 1 1 d . . . . .
O12 O -0.0061(3) 0.23441(14) 0.9754(2) 0.0362(9) Uani 1 1 d . . . . .
O13 O 0.0291(3) 0.38593(13) 0.8649(2) 0.0380(9) Uani 1 1 d D . . . .
O14 O 0.0746(4) 0.4150(2) 1.0654(3) 0.0767(15) Uani 1 1 d D . . . .
O15 O -0.1241(4) 0.4239(2) 1.0181(4) 0.0781(16) Uani 1 1 d D . . . .
O16 O -0.1890(6) 0.5033(3) 0.9107(5) 0.118(3) Uani 1 1 d D . . . .
S1 S 0.06368(12) 0.42460(6) 0.80280(10) 0.0425(6) Uani 0.913(5) 1 d . . P C 1
S1A S -0.019(2) 0.4284(11) 0.8318(17) 0.080(9) Uiso 0.087(5) 1 d . . P C 2
Cl1 Cl 0.3222(2) 0.00015(8) 0.86893(18) 0.1051(9) Uani 1 1 d . . . . .
Cl2 Cl -0.02088(19) -0.00759(8) 0.61361(16) 0.0969(8) Uani 1 1 d . . . . .
Cl3 Cl -0.2933(2) 0.00987(9) 0.88894(15) 0.0981(8) Uani 1 1 d . . . . .
Cl4 Cl 0.00964(18) -0.00470(7) 1.13628(15) 0.0871(7) Uani 1 1 d . . . . .
Dy01 Dy 0.02484(2) 0.29799(2) 0.86839(2) 0.02505(7) Uani 1 1 d . . . . .
C35 C -0.3995(9) 0.1311(4) 1.0777(8) 0.085(4) Uiso 0.766(6) 1 d D . P D 1
H35A H -0.347578 0.114833 1.105788 0.128 Uiso 0.766(6) 1 calc R U P D 1
H35B H -0.444355 0.143375 1.117358 0.128 Uiso 0.766(6) 1 calc R U P D 1
H35C H -0.430281 0.107185 1.041675 0.128 Uiso 0.766(6) 1 calc R U P D 1
C36 C -0.3625(7) 0.1748(4) 1.0277(6) 0.067(3) Uiso 0.766(6) 1 d D . P D 1
H36A H -0.316216 0.162261 0.988676 0.080 Uiso 0.766(6) 1 calc R U P D 1
H36B H -0.330287 0.198441 1.064338 0.080 Uiso 0.766(6) 1 calc R U P D 1
C37 C -0.4397(7) 0.2027(4) 0.9813(7) 0.066(3) Uiso 0.766(6) 1 d D . P D 1
H37A H -0.474058 0.179008 0.946315 0.079 Uiso 0.766(6) 1 calc R U P D 1
H37B H -0.484405 0.217028 1.020239 0.079 Uiso 0.766(6) 1 calc R U P D 1
C38 C -0.3989(6) 0.2444(3) 0.9292(5) 0.058(2) Uiso 0.766(6) 1 d D . P D 1
H38A H -0.353461 0.229365 0.891592 0.070 Uiso 0.766(6) 1 calc R U P D 1
H38B H -0.363974 0.267239 0.965111 0.070 Uiso 0.766(6) 1 calc R U P D 1
C39 C -0.5778(13) 0.1331(6) 0.7504(11) 0.140(6) Uiso 0.766(6) 1 d D . P D 1
H39A H -0.614982 0.114714 0.710504 0.209 Uiso 0.766(6) 1 calc R U P D 1
H39B H -0.527798 0.111768 0.771075 0.209 Uiso 0.766(6) 1 calc R U P D 1
H39C H -0.617787 0.143431 0.795146 0.209 Uiso 0.766(6) 1 calc R U P D 1
C40 C -0.5362(8) 0.1785(4) 0.7110(7) 0.080(3) Uiso 0.766(6) 1 d D . P D 1
H40A H -0.587705 0.198847 0.688737 0.096 Uiso 0.766(6) 1 calc R U P D 1
H40B H -0.498005 0.167286 0.664744 0.096 Uiso 0.766(6) 1 calc R U P D 1
C41 C -0.4752(8) 0.2120(5) 0.7650(7) 0.099(4) Uiso 0.766(6) 1 d D . P D 1
H41A H -0.440902 0.235670 0.730388 0.119 Uiso 0.766(6) 1 calc R U P D 1
H41B H -0.428735 0.191153 0.793644 0.119 Uiso 0.766(6) 1 calc R U P D 1
C42 C -0.5320(7) 0.2415(4) 0.8280(7) 0.081(4) Uiso 0.766(6) 1 d D . P D 1
H42A H -0.579439 0.261992 0.799800 0.097 Uiso 0.766(6) 1 calc R U P D 1
H42B H -0.564866 0.218051 0.863982 0.097 Uiso 0.766(6) 1 calc R U P D 1
C43 C -0.7070(8) 0.4156(5) 0.9186(8) 0.095(4) Uiso 0.766(6) 1 d D . P D 1
H43A H -0.731590 0.439075 0.958318 0.143 Uiso 0.766(6) 1 calc R U P D 1
H43B H -0.676321 0.433940 0.875055 0.143 Uiso 0.766(6) 1 calc R U P D 1
H43C H -0.758217 0.395811 0.895974 0.143 Uiso 0.766(6) 1 calc R U P D 1
C44 C -0.6358(8) 0.3808(4) 0.9601(7) 0.078(3) Uiso 0.766(6) 1 d D . P D 1
H44A H -0.584385 0.400735 0.983574 0.093 Uiso 0.766(6) 1 calc R U P D 1
H44B H -0.666442 0.362530 1.004535 0.093 Uiso 0.766(6) 1 calc R U P D 1
C45 C -0.5962(7) 0.3435(3) 0.8984(6) 0.064(3) Uiso 0.766(6) 1 d D . P D 1
H45A H -0.648293 0.324842 0.873275 0.076 Uiso 0.766(6) 1 calc R U P D 1
H45B H -0.563929 0.361983 0.855139 0.076 Uiso 0.766(6) 1 calc R U P D 1
C46 C -0.5277(6) 0.3065(3) 0.9372(5) 0.054(2) Uiso 0.766(6) 1 d D . P D 1
H46A H -0.484978 0.325230 0.973139 0.065 Uiso 0.766(6) 1 calc R U P D 1
H46B H -0.563636 0.283370 0.971573 0.065 Uiso 0.766(6) 1 calc R U P D 1
C47 C -0.3159(15) 0.4009(9) 0.7413(10) 0.165(8) Uiso 0.766(6) 1 d D . P D 1
H47A H -0.265149 0.419058 0.715224 0.248 Uiso 0.766(6) 1 calc R U P D 1
H47B H -0.334534 0.372763 0.707204 0.248 Uiso 0.766(6) 1 calc R U P D 1
H47C H -0.369205 0.423135 0.748660 0.248 Uiso 0.766(6) 1 calc R U P D 1
C48 C -0.2832(8) 0.3819(5) 0.8228(7) 0.095(4) Uiso 0.766(6) 1 d D . P D 1
H48A H -0.262855 0.410562 0.855980 0.114 Uiso 0.766(6) 1 calc R U P D 1
H48B H -0.228241 0.360273 0.814593 0.114 Uiso 0.766(6) 1 calc R U P D 1
C49 C -0.3556(8) 0.3529(4) 0.8696(7) 0.083(3) Uiso 0.766(6) 1 d D . P D 1
H49A H -0.402529 0.376961 0.889312 0.099 Uiso 0.766(6) 1 calc R U P D 1
H49B H -0.324480 0.338597 0.917765 0.099 Uiso 0.766(6) 1 calc R U P D 1
C50 C -0.4082(7) 0.3107(4) 0.8264(6) 0.073(3) Uiso 0.766(6) 1 d D . P D 1
H50A H -0.361837 0.290130 0.797576 0.087 Uiso 0.766(6) 1 calc R U P D 1
H50B H -0.449343 0.325787 0.784853 0.087 Uiso 0.766(6) 1 calc R U P D 1
C38A C -0.476(3) 0.2454(13) 0.9576(15) 0.099(14) Uiso 0.234(6) 1 d D . P D 2
H38C H -0.464830 0.268109 1.003886 0.119 Uiso 0.234(6) 1 calc R U P D 2
H38D H -0.539881 0.232325 0.962240 0.119 Uiso 0.234(6) 1 calc R U P D 2
C46A C -0.5612(16) 0.3037(13) 0.875(2) 0.095(13) Uiso 0.234(6) 1 d D . P D 2
H46C H -0.564927 0.321494 0.822989 0.114 Uiso 0.234(6) 1 calc R U P D 2
H46D H -0.612668 0.279272 0.876416 0.114 Uiso 0.234(6) 1 calc R U P D 2
C50A C -0.3747(15) 0.3023(14) 0.878(2) 0.107(15) Uiso 0.234(6) 1 d D . P D 2
H50C H -0.363180 0.318927 0.930910 0.129 Uiso 0.234(6) 1 calc R U P D 2
H50D H -0.323480 0.278556 0.868229 0.129 Uiso 0.234(6) 1 calc R U P D 2
C41A C -0.5341(16) 0.1945(7) 0.8015(14) 0.037(6) Uiso 0.234(6) 1 d D . P D 2
H41C H -0.477253 0.174230 0.793654 0.045 Uiso 0.234(6) 1 calc R U P D 2
H41D H -0.553313 0.188334 0.857958 0.045 Uiso 0.234(6) 1 calc R U P D 2
C45A C -0.576(2) 0.3413(13) 0.943(2) 0.086(12) Uiso 0.234(6) 1 d D . P D 2
H45C H -0.518911 0.361375 0.951010 0.103 Uiso 0.234(6) 1 calc R U P D 2
H45D H -0.588409 0.323394 0.994533 0.103 Uiso 0.234(6) 1 calc R U P D 2
C48A C -0.304(4) 0.3630(16) 0.759(4) 0.22(4) Uiso 0.234(6) 1 d D . P D 2
H48C H -0.320652 0.358251 0.700794 0.266 Uiso 0.234(6) 1 calc R U P D 2
H48D H -0.245159 0.345287 0.769235 0.266 Uiso 0.234(6) 1 calc R U P D 2
C49A C -0.381(2) 0.3405(11) 0.8106(18) 0.058(8) Uiso 0.234(6) 1 d D . P D 2
H49C H -0.412589 0.369436 0.835060 0.069 Uiso 0.234(6) 1 calc R U P D 2
H49D H -0.425879 0.326244 0.771454 0.069 Uiso 0.234(6) 1 calc R U P D 2
C40A C -0.6077(19) 0.1681(11) 0.751(2) 0.074(10) Uiso 0.234(6) 1 d D . P D 2
H40C H -0.626181 0.191783 0.708242 0.089 Uiso 0.234(6) 1 calc R U P D 2
H40D H -0.662458 0.164392 0.786712 0.089 Uiso 0.234(6) 1 calc R U P D 2
C43A C -0.687(3) 0.4126(15) 0.990(2) 0.107(15) Uiso 0.234(6) 1 d D . P D 2
H43D H -0.739943 0.432440 0.970153 0.161 Uiso 0.234(6) 1 calc R U P D 2
H43E H -0.705153 0.394382 1.038254 0.161 Uiso 0.234(6) 1 calc R U P D 2
H43F H -0.634638 0.434626 1.002258 0.161 Uiso 0.234(6) 1 calc R U P D 2
C36A C -0.409(3) 0.1799(13) 1.0496(19) 0.092(13) Uiso 0.234(6) 1 d D . P D 2
H36C H -0.376660 0.202921 1.087349 0.110 Uiso 0.234(6) 1 calc R U P D 2
H36D H -0.473935 0.176293 1.067441 0.110 Uiso 0.234(6) 1 calc R U P D 2
C44A C -0.658(3) 0.3758(15) 0.924(2) 0.102(15) Uiso 0.234(6) 1 d D . P D 2
H44C H -0.642643 0.394892 0.874715 0.123 Uiso 0.234(6) 1 calc R U P D 2
H44D H -0.712913 0.354788 0.910585 0.123 Uiso 0.234(6) 1 calc R U P D 2
C39A C -0.596(3) 0.1180(12) 0.709(3) 0.104(15) Uiso 0.234(6) 1 d D . P D 2
H39D H -0.653506 0.109248 0.680811 0.156 Uiso 0.234(6) 1 calc R U P D 2
H39E H -0.544667 0.120134 0.670399 0.156 Uiso 0.234(6) 1 calc R U P D 2
H39F H -0.581315 0.092463 0.749674 0.156 Uiso 0.234(6) 1 calc R U P D 2
C35A C -0.360(3) 0.1292(13) 1.052(3) 0.101(15) Uiso 0.234(6) 1 d D . P D 2
H35D H -0.362460 0.116103 1.107568 0.151 Uiso 0.234(6) 1 calc R U P D 2
H35E H -0.392669 0.106237 1.015686 0.151 Uiso 0.234(6) 1 calc R U P D 2
H35F H -0.295503 0.132835 1.035572 0.151 Uiso 0.234(6) 1 calc R U P D 2
C42A C -0.498(3) 0.2478(9) 0.8025(11) 0.075(11) Uiso 0.234(6) 1 d D . P D 2
H42C H -0.547691 0.268268 0.776761 0.090 Uiso 0.234(6) 1 calc R U P D 2
H42D H -0.444384 0.248687 0.765625 0.090 Uiso 0.234(6) 1 calc R U P D 2
C37A C -0.407(3) 0.2020(14) 0.964(2) 0.089(14) Uiso 0.234(6) 1 d D . P D 2
H37C H -0.343550 0.213654 0.951366 0.107 Uiso 0.234(6) 1 calc R U P D 2
H37D H -0.424460 0.176000 0.924238 0.107 Uiso 0.234(6) 1 calc R U P D 2
C47A C -0.291(4) 0.4185(16) 0.775(4) 0.123(19) Uiso 0.234(6) 1 d D . P D 2
H47D H -0.241051 0.431357 0.740418 0.185 Uiso 0.234(6) 1 calc R U P D 2
H47E H -0.348719 0.436313 0.763496 0.185 Uiso 0.234(6) 1 calc R U P D 2
H47F H -0.273251 0.423353 0.831914 0.185 Uiso 0.234(6) 1 calc R U P D 2
H14A H 0.082(2) 0.406(4) 1.0029(19) 0.185 Uiso 1 1 d D U . E 2
H16B H -0.160(9) 0.534(2) 0.918(7) 0.185 Uiso 1 1 d D U . F 2
H15A H -0.0676(17) 0.430(4) 1.043(3) 0.185 Uiso 1 1 d D U . G 2
H16A H -0.172(9) 0.484(4) 0.955(5) 0.185 Uiso 1 1 d D U . H 2
H15B H -0.116(7) 0.396(3) 0.988(7) 0.185 Uiso 1 1 d D U . I 2
H14B H 0.082(9) 0.3815(16) 1.076(6) 0.185 Uiso 1 1 d D U . J 2

loop_
_atom_site_aniso_label
_atom_site_aniso_U_11
_atom_site_aniso_U_22
_atom_site_aniso_U_33
_atom_site_aniso_U_23
_atom_site_aniso_U_13
_atom_site_aniso_U_12
C1 0.056(4) 0.035(3) 0.047(4) -0.004(3) -0.023(3) 0.006(3)
C2 0.030(3) 0.032(3) 0.036(3) 0.003(2) -0.002(2) 0.000(2)
C3 0.044(3) 0.031(3) 0.044(3) 0.003(3) 0.003(3) 0.003(2)
C4 0.051(4) 0.045(4) 0.054(4) -0.006(3) -0.009(3) 0.003(3)
C5 0.072(5) 0.051(4) 0.061(4) -0.015(3) -0.001(4) -0.003(4)
C6 0.080(5) 0.034(4) 0.072(5) -0.004(3) 0.018(4) 0.005(3)
C7 0.070(5) 0.036(4) 0.069(5) 0.011(3) -0.003(4) 0.013(3)
C8 0.055(4) 0.040(4) 0.055(4) 0.005(3) -0.008(3) 0.010(3)
C9 0.036(3) 0.037(3) 0.027(3) -0.005(2) 0.000(2) -0.006(2)
C10 0.033(3) 0.034(3) 0.027(3) -0.005(2) 0.002(2) 0.001(2)
C11 0.039(3) 0.039(3) 0.037(3) -0.009(3) 0.001(2) -0.001(3)
C12 0.055(4) 0.055(4) 0.058(4) -0.021(3) 0.024(3) -0.011(3)
C13 0.082(5) 0.047(4) 0.074(5) -0.023(4) 0.027(4) -0.005(4)
C14 0.071(5) 0.040(4) 0.062(4) -0.013(3) 0.014(4) -0.015(3)
C15 0.062(4) 0.047(4) 0.076(5) -0.008(4) 0.030(4) -0.017(3)
C16 0.054(4) 0.040(4) 0.067(4) -0.020(3) 0.022(3) -0.009(3)
C17 0.057(4) 0.042(4) 0.057(4) 0.010(3) -0.031(3) -0.008(3)
C18 0.025(3) 0.041(3) 0.045(3) 0.000(3) -0.007(2) -0.002(2)
C19 0.029(3) 0.034(3) 0.043(3) -0.004(2) 0.001(2) -0.002(2)
C20 0.057(4) 0.047(4) 0.046(4) -0.003(3) -0.012(3) -0.008(3)
C21 0.075(5) 0.048(4) 0.050(4) 0.000(3) -0.004(3) -0.010(4)
C22 0.069(5) 0.047(4) 0.059(4) 0.004(3) 0.006(4) -0.018(3)
C23 0.058(4) 0.055(4) 0.071(5) -0.009(4) -0.005(4) -0.028(4)
C24 0.045(4) 0.047(4) 0.051(4) -0.003(3) -0.008(3) -0.014(3)
C25 0.031(3) 0.040(3) 0.021(2) 0.004(2) 0.003(2) 0.003(2)
C26 0.032(3) 0.030(3) 0.028(3) 0.007(2) 0.000(2) -0.001(2)
C27 0.040(3) 0.034(3) 0.039(3) 0.008(2) -0.002(2) 0.000(2)
C28 0.060(4) 0.042(4) 0.059(4) 0.016(3) 0.018(3) 0.013(3)
C29 0.065(5) 0.047(4) 0.071(5) 0.005(4) 0.018(4) 0.016(3)
C30 0.060(4) 0.036(3) 0.060(4) 0.011(3) -0.001(3) 0.000(3)
C31 0.070(5) 0.044(4) 0.073(5) 0.023(4) 0.017(4) -0.003(3)
C32 0.055(4) 0.045(4) 0.058(4) 0.013(3) 0.017(3) 0.001(3)
C33 0.088(6) 0.039(4) 0.100(6) -0.008(4) -0.005(5) 0.003(4)
C34 0.110(7) 0.069(5) 0.073(6) 0.019(4) -0.026(5) -0.005(5)
N1 0.043(3) 0.032(2) 0.040(3) 0.001(2) -0.016(2) 0.004(2)
N2 0.034(2) 0.043(3) 0.037(3) -0.011(2) 0.012(2) -0.005(2)
N3 0.041(3) 0.038(3) 0.043(3) -0.002(2) -0.017(2) -0.008(2)
N4 0.033(2) 0.037(3) 0.032(2) 0.009(2) 0.0087(19) 0.002(2)
N5 0.053(3) 0.060(4) 0.064(4) 0.001(3) 0.000(3) 0.009(3)
O1 0.047(2) 0.028(2) 0.044(2) -0.0019(17) -0.0150(18) 0.0044(17)
O2 0.166(6) 0.059(3) 0.078(4) -0.028(3) -0.091(4) 0.051(4)
O3 0.044(2) 0.045(2) 0.027(2) 0.0003(17) 0.0011(17) 0.0132(18)
O4 0.038(2) 0.032(2) 0.035(2) -0.0067(16) 0.0079(17) -0.0061(16)
O5 0.039(2) 0.060(3) 0.051(3) -0.016(2) 0.019(2) -0.010(2)
O6 0.033(2) 0.041(2) 0.031(2) -0.0102(17) 0.0038(16) -0.0056(17)
O7 0.052(3) 0.031(2) 0.050(2) 0.0039(18) -0.019(2) -0.0095(19)
O8 0.148(6) 0.101(5) 0.073(4) 0.040(3) -0.078(4) -0.072(4)
O9 0.046(2) 0.047(2) 0.034(2) -0.0074(18) 0.0041(18) -0.0172(19)
O10 0.037(2) 0.0267(19) 0.0296(19) 0.0027(15) 0.0075(16) 0.0024(15)
O11 0.039(2) 0.049(2) 0.049(2) 0.015(2) 0.0212(19) 0.0134(19)
O12 0.035(2) 0.037(2) 0.037(2) 0.0087(17) 0.0132(17) 0.0068(17)
O13 0.053(2) 0.0298(19) 0.0313(19) 0.0008(17) -0.0032(17) -0.0057(18)
O14 0.098(4) 0.059(3) 0.073(4) -0.016(3) -0.006(3) 0.008(3)
O15 0.090(4) 0.058(3) 0.087(4) -0.019(3) 0.010(3) 0.003(3)
O16 0.145(7) 0.063(4) 0.146(7) 0.008(4) -0.015(5) 0.007(4)
S1 0.0509(11) 0.0323(9) 0.0443(10) 0.0054(7) 0.0048(8) -0.0007(7)
Cl1 0.141(2) 0.0481(12) 0.126(2) -0.0252(13) 0.0123(17) 0.0234(13)
Cl2 0.1227(19) 0.0479(11) 0.121(2) -0.0294(12) 0.0362(16) -0.0348(12)
Cl3 0.136(2) 0.0655(14) 0.0929(16) 0.0189(12) -0.0048(15) -0.0458(14)
Cl4 0.1175(18) 0.0371(10) 0.1067(17) 0.0168(10) 0.0103(14) 0.0190(10)
Dy01 0.02689(12) 0.02527(12) 0.02301(12) -0.00018(10) 0.00114(8) -0.00021(10)

loop_
_atom_type_symbol
_atom_type_description
_atom_type_scat_dispersion_real
_atom_type_scat_dispersion_imag
_atom_type_scat_source
C C 0.0033 0.0016 'International Tables Vol C Tables 4.2.6.8 and 6.1.1.4'
H H 0.0000 0.0000 'International Tables Vol C Tables 4.2.6.8 and 6.1.1.4'
N N 0.0061 0.0033 'International Tables Vol C Tables 4.2.6.8 and 6.1.1.4'
O O 0.0106 0.0060 'International Tables Vol C Tables 4.2.6.8 and 6.1.1.4'
S S 0.1246 0.1234 'International Tables Vol C Tables 4.2.6.8 and 6.1.1.4'
Cl Cl 0.1484 0.1585 'International Tables Vol C Tables 4.2.6.8 and 6.1.1.4'
Dy Dy -0.1892 4.4098 'International Tables Vol C Tables 4.2.6.8 and 6.1.1.4'

loop_
_geom_angle_atom_site_label_1
_geom_angle_atom_site_label_2
_geom_angle_atom_site_label_3
_geom_angle
_geom_angle_site_symmetry_1
_geom_angle_site_symmetry_3
_geom_angle_publ_flag
O2 C1 O1 128.4(6) . . ?
O2 C1 C2 118.6(5) . . ?
O1 C1 C2 112.9(5) . . ?
O3 C2 N1 124.5(5) . . ?
O3 C2 C1 118.3(5) . . ?
N1 C2 C1 117.2(5) . . ?
C4 C3 C8 119.3(6) . . ?
C4 C3 N1 123.2(5) . . ?
C8 C3 N1 117.4(5) . . ?
C5 C4 C3 120.5(6) . . ?
C5 C4 H4 119.8 . . ?
C3 C4 H4 119.8 . . ?
C6 C5 C4 119.3(7) . . ?
C6 C5 H5 120.4 . . ?
C4 C5 H5 120.4 . . ?
C7 C6 C5 121.6(6) . . ?
C7 C6 Cl1 119.2(6) . . ?
C5 C6 Cl1 119.2(6) . . ?
C6 C7 C8 119.5(6) . . ?
C6 C7 H7 120.2 . . ?
C8 C7 H7 120.2 . . ?
C7 C8 C3 119.8(6) . . ?
C7 C8 H8 120.1 . . ?
C3 C8 H8 120.1 . . ?
O5 C9 O4 128.8(5) . . ?
O5 C9 C10 116.9(5) . . ?
O4 C9 C10 114.3(4) . . ?
O6 C10 N2 124.7(5) . . ?
O6 C10 C9 118.7(4) . . ?
N2 C10 C9 116.5(5) . . ?
C16 C11 C12 118.5(5) . . ?
C16 C11 N2 123.2(5) . . ?
C12 C11 N2 118.3(5) . . ?
C13 C12 C11 120.2(6) . . ?
C13 C12 H12 119.9 . . ?
C11 C12 H12 119.9 . . ?
C14 C13 C12 120.5(6) . . ?
C14 C13 H13 119.8 . . ?
C12 C13 H13 119.8 . . ?
C15 C14 C13 120.1(6) . . ?
C15 C14 Cl2 118.8(5) . . ?
C13 C14 Cl2 121.1(5) . . ?
C14 C15 C16 120.5(6) . . ?
C14 C15 H15 119.8 . . ?
C16 C15 H15 119.8 . . ?
C15 C16 C11 120.3(6) . . ?
C15 C16 H16 119.9 . . ?
C11 C16 H16 119.9 . . ?
O8 C17 O7 127.9(6) . . ?
O8 C17 C18 118.4(5) . . ?
O7 C17 C18 113.5(5) . . ?
O9 C18 N3 124.1(5) . . ?
O9 C18 C17 117.8(5) . . ?
N3 C18 C17 118.1(5) . . ?
C24 C19 C20 119.5(6) . . ?
C24 C19 N3 117.5(5) . . ?
C20 C19 N3 122.9(5) . . ?
C21 C20 C19 119.9(6) . . ?
C21 C20 H20 120.0 . . ?
C19 C20 H20 120.0 . . ?
C22 C21 C20 119.5(7) . . ?
C22 C21 H21 120.3 . . ?
C20 C21 H21 120.3 . . ?
C23 C22 C21 121.3(6) . . ?
C23 C22 Cl3 120.1(5) . . ?
C21 C22 Cl3 118.6(6) . . ?
C22 C23 C24 119.7(6) . . ?
C22 C23 H23 120.1 . . ?
C24 C23 H23 120.1 . . ?
C23 C24 C19 120.0(6) . . ?
C23 C24 H24 120.0 . . ?
C19 C24 H24 120.0 . . ?
O11 C25 O10 128.3(5) . . ?
O11 C25 C26 118.5(4) . . ?
O10 C25 C26 113.2(4) . . ?
O12 C26 N4 124.8(5) . . ?
O12 C26 C25 118.7(4) . . ?
N4 C26 C25 116.5(4) . . ?
C28 C27 C32 119.5(6) . . ?
C28 C27 N4 123.4(5) . . ?
C32 C27 N4 117.1(5) . . ?
C27 C28 C29 119.6(6) . . ?
C27 C28 H28 120.2 . . ?
C29 C28 H28 120.2 . . ?
C30 C29 C28 120.2(6) . . ?
C30 C29 H29 119.9 . . ?
C28 C29 H29 119.9 . . ?
C31 C30 C29 120.6(6) . . ?
C31 C30 Cl4 119.5(5) . . ?
C29 C30 Cl4 119.8(5) . . ?
C30 C31 C32 119.9(6) . . ?
C30 C31 H31 120.0 . . ?
C32 C31 H31 120.0 . . ?
C31 C32 C27 120.1(6) . . ?
C31 C32 H32 120.0 . . ?
C27 C32 H32 120.0 . . ?
S1 C33 H33A 109.5 . . ?
S1 C33 H33B 109.5 . . ?
H33A C33 H33B 109.5 . . ?
S1 C33 H33C 109.5 . . ?
H33A C33 H33C 109.5 . . ?
H33B C33 H33C 109.5 . . ?
S1 C34 H34A 109.5 . . ?
S1 C34 H34B 109.5 . . ?
H34A C34 H34B 109.5 . . ?
S1 C34 H34C 109.5 . . ?
H34A C34 H34C 109.5 . . ?
H34B C34 H34C 109.5 . . ?
C2 N1 C3 125.8(5) . . ?
C2 N1 H1 117.1 . . ?
C3 N1 H1 117.1 . . ?
C10 N2 C11 127.7(5) . . ?
C10 N2 H2 116.1 . . ?
C11 N2 H2 116.1 . . ?
C18 N3 C19 126.8(5) . . ?
C18 N3 H3 116.6 . . ?
C19 N3 H3 116.6 . . ?
C26 N4 C27 127.8(5) . . ?
C26 N4 H4A 116.1 . . ?
C27 N4 H4A 116.1 . . ?
C42A N5 C50A 118(2) . . ?
C42A N5 C46A 88(2) . . ?
C50A N5 C46A 122(2) . . ?
C42A N5 C38A 115(2) . . ?
C50A N5 C38A 109(2) . . ?
C46A N5 C38A 103(2) . . ?
C46 N5 C42 109.8(6) . . ?
C46 N5 C38 108.4(6) . . ?
C42 N5 C38 110.7(7) . . ?
C46 N5 C50 109.4(6) . . ?
C42 N5 C50 112.7(7) . . ?
C38 N5 C50 105.7(6) . . ?
C1 O1 Dy01 121.8(4) . . ?
C2 O3 Dy01 116.1(3) . . ?
C9 O4 Dy01 119.6(3) . . ?
C10 O6 Dy01 116.1(3) . . ?
C17 O7 Dy01 120.3(4) . . ?
C18 O9 Dy01 113.9(3) . . ?
C25 O10 Dy01 121.6(3) . . ?
C26 O12 Dy01 117.7(3) . . ?
S1A O13 Dy01 142.0(12) . . ?
S1 O13 Dy01 134.2(2) . . ?
H14A O14 H14B 87(4) . . ?
H15A O15 H15B 106(5) . . ?
H16B O16 H16A 106(6) . . ?
O13 S1 C34 106.5(3) . . ?
O13 S1 C33 103.6(3) . . ?
C34 S1 C33 97.6(4) . . ?
O13 S1A C34 129(2) . . ?
O13 S1A C33 98.7(15) . . ?
C34 S1A C33 99.4(15) . . ?
O13 Dy01 O4 78.18(13) . . ?
O13 Dy01 O7 74.97(13) . . ?
O4 Dy01 O7 80.51(14) . . ?
O13 Dy01 O1 75.23(13) . . ?
O4 Dy01 O1 90.77(13) . . ?
O7 Dy01 O1 150.07(12) . . ?
O13 Dy01 O10 76.24(13) . . ?
O4 Dy01 O10 154.20(12) . . ?
O7 Dy01 O10 95.97(14) . . ?
O1 Dy01 O10 79.57(13) . . ?
O13 Dy01 O12 134.84(13) . . ?
O4 Dy01 O12 134.15(12) . . ?
O7 Dy01 O12 131.25(13) . . ?
O1 Dy01 O12 74.18(13) . . ?
O10 Dy01 O12 66.18(12) . . ?
O13 Dy01 O6 135.09(13) . . ?
O4 Dy01 O6 66.82(12) . . ?
O7 Dy01 O6 72.35(13) . . ?
O1 Dy01 O6 130.09(12) . . ?
O10 Dy01 O6 136.68(12) . . ?
O12 Dy01 O6 90.06(12) . . ?
O13 Dy01 O3 127.15(14) . . ?
O4 Dy01 O3 69.12(13) . . ?
O7 Dy01 O3 134.67(13) . . ?
O1 Dy01 O3 65.22(12) . . ?
O10 Dy01 O3 125.68(12) . . ?
O12 Dy01 O3 65.23(12) . . ?
O6 Dy01 O3 65.17(12) . . ?
O13 Dy01 O9 123.61(14) . . ?
O4 Dy01 O9 128.71(12) . . ?
O7 Dy01 O9 65.28(13) . . ?
O1 Dy01 O9 136.98(13) . . ?
O10 Dy01 O9 70.22(12) . . ?
O12 Dy01 O9 65.99(13) . . ?
O6 Dy01 O9 67.00(12) . . ?
O3 Dy01 O9 109.23(14) . . ?
C36 C35 H35A 109.5 . . ?
C36 C35 H35B 109.5 . . ?
H35A C35 H35B 109.5 . . ?
C36 C35 H35C 109.5 . . ?
H35A C35 H35C 109.5 . . ?
H35B C35 H35C 109.5 . . ?
C35 C36 C37 113.0(8) . . ?
C35 C36 H36A 109.0 . . ?
C37 C36 H36A 109.0 . . ?
C35 C36 H36B 109.0 . . ?
C37 C36 H36B 109.0 . . ?
H36A C36 H36B 107.8 . . ?
C38 C37 C36 111.1(7) . . ?
C38 C37 H37A 109.4 . . ?
C36 C37 H37A 109.4 . . ?
C38 C37 H37B 109.4 . . ?
C36 C37 H37B 109.4 . . ?
H37A C37 H37B 108.0 . . ?
C37 C38 N5 116.8(6) . . ?
C37 C38 H38A 108.1 . . ?
N5 C38 H38A 108.1 . . ?
C37 C38 H38B 108.1 . . ?
N5 C38 H38B 108.1 . . ?
H38A C38 H38B 107.3 . . ?
C40 C39 H39A 109.5 . . ?
C40 C39 H39B 109.5 . . ?
H39A C39 H39B 109.5 . . ?
C40 C39 H39C 109.5 . . ?
H39A C39 H39C 109.5 . . ?
H39B C39 H39C 109.5 . . ?
C39 C40 C41 116.7(11) . . ?
C39 C40 H40A 108.1 . . ?
C41 C40 H40A 108.1 . . ?
C39 C40 H40B 108.1 . . ?
C41 C40 H40B 108.1 . . ?
H40A C40 H40B 107.3 . . ?
C40 C41 C42 113.1(9) . . ?
C40 C41 H41A 109.0 . . ?
C42 C41 H41A 109.0 . . ?
C40 C41 H41B 109.0 . . ?
C42 C41 H41B 109.0 . . ?
H41A C41 H41B 107.8 . . ?
N5 C42 C41 111.2(8) . . ?
N5 C42 H42A 109.4 . . ?
C41 C42 H42A 109.4 . . ?
N5 C42 H42B 109.4 . . ?
C41 C42 H42B 109.4 . . ?
H42A C42 H42B 108.0 . . ?
C44 C43 H43A 109.5 . . ?
C44 C43 H43B 109.5 . . ?
H43A C43 H43B 109.5 . . ?
C44 C43 H43C 109.5 . . ?
H43A C43 H43C 109.5 . . ?
H43B C43 H43C 109.5 . . ?
C45 C44 C43 110.3(9) . . ?
C45 C44 H44A 109.6 . . ?
C43 C44 H44A 109.6 . . ?
C45 C44 H44B 109.6 . . ?
C43 C44 H44B 109.6 . . ?
H44A C44 H44B 108.1 . . ?
C46 C45 C44 112.6(7) . . ?
C46 C45 H45A 109.1 . . ?
C44 C45 H45A 109.1 . . ?
C46 C45 H45B 109.1 . . ?
C44 C45 H45B 109.1 . . ?
H45A C45 H45B 107.8 . . ?
N5 C46 C45 116.5(6) . . ?
N5 C46 H46A 108.2 . . ?
C45 C46 H46A 108.2 . . ?
N5 C46 H46B 108.2 . . ?
C45 C46 H46B 108.2 . . ?
H46A C46 H46B 107.3 . . ?
C48 C47 H47A 109.5 . . ?
C48 C47 H47B 109.5 . . ?
H47A C47 H47B 109.5 . . ?
C48 C47 H47C 109.5 . . ?
H47A C47 H47C 109.5 . . ?
H47B C47 H47C 109.5 . . ?
C47 C48 C49 114.7(12) . . ?
C47 C48 H48A 108.6 . . ?
C49 C48 H48A 108.6 . . ?
C47 C48 H48B 108.6 . . ?
C49 C48 H48B 108.6 . . ?
H48A C48 H48B 107.6 . . ?
C48 C49 C50 118.6(9) . . ?
C48 C49 H49A 107.7 . . ?
C50 C49 H49A 107.7 . . ?
C48 C49 H49B 107.7 . . ?
C50 C49 H49B 107.7 . . ?
H49A C49 H49B 107.1 . . ?
C49 C50 N5 117.7(7) . . ?
C49 C50 H50A 107.9 . . ?
N5 C50 H50A 107.9 . . ?
C49 C50 H50B 107.9 . . ?
N5 C50 H50B 107.9 . . ?
H50A C50 H50B 107.2 . . ?
C37A C38A N5 114.4(18) . . ?
C37A C38A H38C 108.7 . . ?
N5 C38A H38C 108.7 . . ?
C37A C38A H38D 108.7 . . ?
N5 C38A H38D 108.7 . . ?
H38C C38A H38D 107.6 . . ?
C45A C46A N5 115.2(18) . . ?
C45A C46A H46C 108.5 . . ?
N5 C46A H46C 108.5 . . ?
C45A C46A H46D 108.5 . . ?
N5 C46A H46D 108.5 . . ?
H46C C46A H46D 107.5 . . ?
C49A C50A N5 106.1(16) . . ?
C49A C50A H50C 110.5 . . ?
N5 C50A H50C 110.5 . . ?
C49A C50A H50D 110.5 . . ?
N5 C50A H50D 110.5 . . ?
H50C C50A H50D 108.7 . . ?
C40A C41A C42A 133(2) . . ?
C40A C41A H41C 104.0 . . ?
C42A C41A H41C 104.0 . . ?
C40A C41A H41D 104.0 . . ?
C42A C41A H41D 104.0 . . ?
H41C C41A H41D 105.5 . . ?
C46A C45A C44A 111(2) . . ?
C46A C45A H45C 109.5 . . ?
C44A C45A H45C 109.5 . . ?
C46A C45A H45D 109.5 . . ?
C44A C45A H45D 109.5 . . ?
H45C C45A H45D 108.1 . . ?
C49A C48A C47A 112(3) . . ?
C49A C48A H48C 109.2 . . ?
C47A C48A H48C 109.2 . . ?
C49A C48A H48D 109.1 . . ?
C47A C48A H48D 109.1 . . ?
H48C C48A H48D 107.9 . . ?
C50A C49A C48A 130(3) . . ?
C50A C49A H49C 104.7 . . ?
C48A C49A H49C 104.7 . . ?
C50A C49A H49D 104.7 . . ?
C48A C49A H49D 104.7 . . ?
H49C C49A H49D 105.7 . . ?
C41A C40A C39A 126(3) . . ?
C41A C40A H40C 105.9 . . ?
C39A C40A H40C 105.9 . . ?
C41A C40A H40D 105.9 . . ?
C39A C40A H40D 105.9 . . ?
H40C C40A H40D 106.2 . . ?
C44A C43A H43D 109.5 . . ?
C44A C43A H43E 109.5 . . ?
H43D C43A H43E 109.5 . . ?
C44A C43A H43F 109.5 . . ?
H43D C43A H43F 109.5 . . ?
H43E C43A H43F 109.5 . . ?
C35A C36A C37A 111(2) . . ?
C35A C36A H36C 109.4 . . ?
C37A C36A H36C 109.4 . . ?
C35A C36A H36D 109.4 . . ?
C37A C36A H36D 109.4 . . ?
H36C C36A H36D 108.0 . . ?
C43A C44A C45A 117(3) . . ?
C43A C44A H44C 108.0 . . ?
C45A C44A H44C 108.0 . . ?
C43A C44A H44D 108.0 . . ?
C45A C44A H44D 108.0 . . ?
H44C C44A H44D 107.3 . . ?
C40A C39A H39D 109.5 . . ?
C40A C39A H39E 109.5 . . ?
H39D C39A H39E 109.5 . . ?
C40A C39A H39F 109.5 . . ?
H39D C39A H39F 109.5 . . ?
H39E C39A H39F 109.5 . . ?
C36A C35A H35D 109.5 . . ?
C36A C35A H35E 109.5 . . ?
H35D C35A H35E 109.5 . . ?
C36A C35A H35F 109.5 . . ?
H35D C35A H35F 109.5 . . ?
H35E C35A H35F 109.5 . . ?
C41A C42A N5 124.1(16) . . ?
C41A C42A H42C 106.3 . . ?
N5 C42A H42C 106.3 . . ?
C41A C42A H42D 106.3 . . ?
N5 C42A H42D 106.3 . . ?
H42C C42A H42D 106.4 . . ?
C38A C37A C36A 110(2) . . ?
C38A C37A H37C 109.6 . . ?
C36A C37A H37C 109.6 . . ?
C38A C37A H37D 109.6 . . ?
C36A C37A H37D 109.6 . . ?
H37C C37A H37D 108.1 . . ?
C48A C47A H47D 109.5 . . ?
C48A C47A H47E 109.5 . . ?
H47D C47A H47E 109.5 . . ?
C48A C47A H47F 109.5 . . ?
H47D C47A H47F 109.5 . . ?
H47E C47A H47F 109.5 . . ?

loop_
_geom_bond_atom_site_label_1
_geom_bond_atom_site_label_2
_geom_bond_distance
_geom_bond_site_symmetry_2
_geom_bond_publ_flag
C1 O2 1.218(7) . ?
C1 O1 1.246(7) . ?
C1 C2 1.551(8) . ?
C2 O3 1.221(6) . ?
C2 N1 1.335(7) . ?
C3 C4 1.387(8) . ?
C3 C8 1.390(8) . ?
C3 N1 1.425(7) . ?
C4 C5 1.376(9) . ?
C4 H4 0.9300 . ?
C5 C6 1.372(10) . ?
C5 H5 0.9300 . ?
C6 C7 1.363(10) . ?
C6 Cl1 1.745(7) . ?
C7 C8 1.388(9) . ?
C7 H7 0.9300 . ?
C8 H8 0.9300 . ?
C9 O5 1.242(6) . ?
C9 O4 1.257(6) . ?
C9 C10 1.545(7) . ?
C10 O6 1.236(6) . ?
C10 N2 1.326(6) . ?
C11 C16 1.390(8) . ?
C11 C12 1.392(8) . ?
C11 N2 1.422(7) . ?
C12 C13 1.375(9) . ?
C12 H12 0.9300 . ?
C13 C14 1.369(9) . ?
C13 H13 0.9300 . ?
C14 C15 1.360(9) . ?
C14 Cl2 1.740(7) . ?
C15 C16 1.380(9) . ?
C15 H15 0.9300 . ?
C16 H16 0.9300 . ?
C17 O8 1.234(8) . ?
C17 O7 1.240(7) . ?
C17 C18 1.549(8) . ?
C18 O9 1.229(6) . ?
C18 N3 1.336(7) . ?
C19 C24 1.388(8) . ?
C19 C20 1.392(8) . ?
C19 N3 1.415(7) . ?
C20 C21 1.382(9) . ?
C20 H20 0.9300 . ?
C21 C22 1.372(9) . ?
C21 H21 0.9300 . ?
C22 C23 1.368(10) . ?
C22 Cl3 1.740(7) . ?
C23 C24 1.379(9) . ?
C23 H23 0.9300 . ?
C24 H24 0.9300 . ?
C25 O11 1.229(6) . ?
C25 O10 1.254(6) . ?
C25 C26 1.555(7) . ?
C26 O12 1.231(6) . ?
C26 N4 1.339(6) . ?
C27 C28 1.382(8) . ?
C27 C32 1.385(8) . ?
C27 N4 1.407(7) . ?
C28 C29 1.385(9) . ?
C28 H28 0.9300 . ?
C29 C30 1.366(9) . ?
C29 H29 0.9300 . ?
C30 C31 1.363(9) . ?
C30 Cl4 1.743(6) . ?
C31 C32 1.383(9) . ?
C31 H31 0.9300 . ?
C32 H32 0.9300 . ?
C33 S1 1.783(7) . ?
C33 S1A 1.97(3) . ?
C33 H33A 0.9600 . ?
C33 H33B 0.9600 . ?
C33 H33C 0.9600 . ?
C34 S1A 1.50(3) . ?
C34 S1 1.757(8) . ?
C34 H34A 0.9600 . ?
C34 H34B 0.9600 . ?
C34 H34C 0.9600 . ?
N1 H1 0.8600 . ?
N2 H2 0.8600 . ?
N3 H3 0.8600 . ?
N4 H4A 0.8600 . ?
N5 C42A 1.496(8) . ?
N5 C50A 1.498(8) . ?
N5 C46A 1.502(8) . ?
N5 C46 1.504(6) . ?
N5 C38A 1.504(8) . ?
N5 C42 1.506(7) . ?
N5 C38 1.510(6) . ?
N5 C50 1.523(7) . ?
O1 Dy01 2.390(4) . ?
O3 Dy01 2.468(4) . ?
O4 Dy01 2.373(3) . ?
O6 Dy01 2.462(3) . ?
O7 Dy01 2.382(4) . ?
O9 Dy01 2.475(4) . ?
O10 Dy01 2.391(3) . ?
O12 Dy01 2.453(3) . ?
O13 S1A 1.41(3) . ?
O13 S1 1.515(4) . ?
O13 Dy01 2.320(4) . ?
O14 H14A 1.043(16) . ?
O14 H14B 0.90(3) . ?
O15 H15A 0.90(3) . ?
O15 H15B 0.90(3) . ?
O16 H16B 0.91(3) . ?
O16 H16A 0.91(3) . ?
C35 C36 1.503(7) . ?
C35 H35A 0.9600 . ?
C35 H35B 0.9600 . ?
C35 H35C 0.9600 . ?
C36 C37 1.508(7) . ?
C36 H36A 0.9700 . ?
C36 H36B 0.9700 . ?
C37 C38 1.503(7) . ?
C37 H37A 0.9700 . ?
C37 H37B 0.9700 . ?
C38 H38A 0.9700 . ?
C38 H38B 0.9700 . ?
C39 C40 1.478(8) . ?
C39 H39A 0.9600 . ?
C39 H39B 0.9600 . ?
C39 H39C 0.9600 . ?
C40 C41 1.508(7) . ?
C40 H40A 0.9700 . ?
C40 H40B 0.9700 . ?
C41 C42 1.516(7) . ?
C41 H41A 0.9700 . ?
C41 H41B 0.9700 . ?
C42 H42A 0.9700 . ?
C42 H42B 0.9700 . ?
C43 C44 1.513(7) . ?
C43 H43A 0.9600 . ?
C43 H43B 0.9600 . ?
C43 H43C 0.9600 . ?
C44 C45 1.511(7) . ?
C44 H44A 0.9700 . ?
C44 H44B 0.9700 . ?
C45 C46 1.506(7) . ?
C45 H45A 0.9700 . ?
C45 H45B 0.9700 . ?
C46 H46A 0.9700 . ?
C46 H46B 0.9700 . ?
C47 C48 1.484(8) . ?
C47 H47A 0.9600 . ?
C47 H47B 0.9600 . ?
C47 H47C 0.9600 . ?
C48 C49 1.485(7) . ?
C48 H48A 0.9700 . ?
C48 H48B 0.9700 . ?
C49 C50 1.507(7) . ?
C49 H49A 0.9700 . ?
C49 H49B 0.9700 . ?
C50 H50A 0.9700 . ?
C50 H50B 0.9700 . ?
C38A C37A 1.501(8) . ?
C38A H38C 0.9700 . ?
C38A H38D 0.9700 . ?
C46A C45A 1.500(8) . ?
C46A H46C 0.9700 . ?
C46A H46D 0.9700 . ?
C50A C49A 1.492(8) . ?
C50A H50C 0.9700 . ?
C50A H50D 0.9700 . ?
C41A C40A 1.486(8) . ?
C41A C42A 1.493(8) . ?
C41A H41C 0.9700 . ?
C41A H41D 0.9700 . ?
C45A C44A 1.502(8) . ?
C45A H45C 0.9700 . ?
C45A H45D 0.9700 . ?
C48A C49A 1.493(8) . ?
C48A C47A 1.500(8) . ?
C48A H48C 0.9700 . ?
C48A H48D 0.9700 . ?
C49A H49C 0.9700 . ?
C49A H49D 0.9700 . ?
C40A C39A 1.494(8) . ?
C40A H40C 0.9700 . ?
C40A H40D 0.9700 . ?
C43A C44A 1.499(8) . ?
C43A H43D 0.9600 . ?
C43A H43E 0.9600 . ?
C43A H43F 0.9600 . ?
C36A C35A 1.499(8) . ?
C36A C37A 1.504(8) . ?
C36A H36C 0.9700 . ?
C36A H36D 0.9700 . ?
C44A H44C 0.9700 . ?
C44A H44D 0.9700 . ?
C39A H39D 0.9600 . ?
C39A H39E 0.9600 . ?
C39A H39F 0.9600 . ?
C35A H35D 0.9600 . ?
C35A H35E 0.9600 . ?
C35A H35F 0.9600 . ?
C42A H42C 0.9700 . ?
C42A H42D 0.9700 . ?
C37A H37C 0.9700 . ?
C37A H37D 0.9700 . ?
C47A H47D 0.9600 . ?
C47A H47E 0.9600 . ?
C47A H47F 0.9600 . ?

loop_
_geom_hbond_atom_site_label_D
_geom_hbond_atom_site_label_H
_geom_hbond_atom_site_label_A
_geom_hbond_distance_DH
_geom_hbond_distance_HA
_geom_hbond_distance_DA
_geom_hbond_angle_DHA
_geom_hbond_site_symmetry_A
_geom_hbond_publ_flag
O14 H14B^b O1 0.90(3) 2.25(9) 2.878(6) 126(8) . yes
O14 H14A^b O13 1.043(16) 2.415(10) 3.396(6) 156(3) . yes
O15 H15B^b O10 0.90(3) 1.98(6) 2.837(6) 158(12) . yes
O15 H15B^b O13 0.90(3) 2.87(10) 3.447(7) 123(9) . yes
O16 H16A^b O15 0.91(3) 2.00(5) 2.867(9) 158(12) . yes
O16 H16B^b O14 0.91(3) 1.83(5) 2.716(10) 165(13) 3_567 yes
N1 H1 O8 0.86 1.94 2.766(6) 160.1 4_666 yes
N2 H2 O11 0.86 2.08 2.892(6) 156.7 4_665 yes
N3 H3 O2 0.86 1.94 2.781(6) 164.3 4_565 yes
N4 H4A O5 0.86 2.01 2.824(6) 157.6 4_566 yes
